data_4305064
loop_
_publ_author_name
'Theocharis C. Stamatatos'
'Katye M. Poole'
'Khalil A. Abboud'
'Wolfgang Wernsdorfer'
'Ted A. O'Brien'
'George Christou'

_publ_section_title
;
High-Spin Mn4 and Mn10 Molecules: Large Spin Changes with Structure in
Mixed-Valence MnII4MnIII6 Clusters with Azide and Alkoxide-Based Ligands
;
_journal_name_full 'Inorganic Chemistry'
_journal_page_first 5006
_journal_page_last 5021
_journal_paper_doi 10.1021/ic800268z
_journal_volume 47
_journal_year 2008
_chemical_formula_sum 'C72 H72 Mn10 N30 O16'
_chemical_formula_weight 2163.00
_chemical_name_systematic
; 
 ? 
;
_space_group_IT_number 218
_symmetry_cell_setting cubic
_symmetry_space_group_name_Hall 'P -4n 2 3'
_symmetry_space_group_name_H-M 'P -4 3 n'
_atom_sites_solution_hydrogens geom
_atom_sites_solution_primary direct
_atom_sites_solution_secondary difmap
_audit_creation_method SHELXL-97
_cell_angle_alpha 90.00
_cell_angle_beta 90.00
_cell_angle_gamma 90.00
_cell_formula_units_Z 2
_cell_length_a 16.3101(3)
_cell_length_b 16.3101(3)
_cell_length_c 16.3101(3)
_cell_measurement_reflns_used 83
_cell_measurement_temperature 173(2)
_cell_measurement_theta_max 28.0
_cell_measurement_theta_min 2.0
_cell_volume 4338.80(14)
_computing_cell_refinement 'Bruker SMART v5.624 & SAINT 6.36a (Bruker 1998)'
_computing_data_collection 'Bruker SMART v5.624 (Bruker 1998)'
_computing_data_reduction 'Bruker SHELXTL v6.12 (Bruker 2000)'
_computing_molecular_graphics 'Bruker SHELXTL v6.12'
_computing_publication_material 'Bruker SHELXTL v6.12'
_computing_structure_refinement 'Bruker SHELXTL v6.12'
_computing_structure_solution 'Bruker SHELXTL v6.12'
_diffrn_ambient_temperature 173(2)
_diffrn_measured_fraction_theta_full 0.998
_diffrn_measured_fraction_theta_max 0.998
_diffrn_measurement_device_type 'SMART CCD area detector'
_diffrn_measurement_method '\w scans'
_diffrn_radiation_monochromator graphite
_diffrn_radiation_source 'fine-focus sealed tube'
_diffrn_radiation_type MoK\a
_diffrn_radiation_wavelength 0.71073
_diffrn_reflns_av_R_equivalents 0.1262
_diffrn_reflns_av_sigmaI/netI 0.0438
_diffrn_reflns_limit_h_max 21
_diffrn_reflns_limit_h_min -21
_diffrn_reflns_limit_k_max 13
_diffrn_reflns_limit_k_min -21
_diffrn_reflns_limit_l_max 20
_diffrn_reflns_limit_l_min -21
_diffrn_reflns_number 25543
_diffrn_reflns_theta_full 27.50
_diffrn_reflns_theta_max 27.50
_diffrn_reflns_theta_min 1.77
_diffrn_standards_decay_% '< 1'
_diffrn_standards_number 0
_exptl_absorpt_coefficient_mu 1.483
_exptl_absorpt_correction_T_max 0.9631
_exptl_absorpt_correction_T_min 0.7436
_exptl_absorpt_correction_type integration
_exptl_absorpt_process_details 'based on measured indexed crystal faces, Bruker SHELXTL  v6.12 (Bruker 1998)'
_exptl_crystal_colour brown
_exptl_crystal_density_diffrn 1.656
_exptl_crystal_density_meas ?
_exptl_crystal_density_method .
_exptl_crystal_description plates
_exptl_crystal_F_000 2184
_exptl_crystal_size_max 0.26
_exptl_crystal_size_mid 0.19
_exptl_crystal_size_min 0.02
_refine_diff_density_max 0.243
_refine_diff_density_min -0.322
_refine_diff_density_rms 0.064
_refine_ls_abs_structure_details 'Flack H D (1983), Acta Cryst. A39, 876-881'
_refine_ls_abs_structure_Flack -0.02(4)
_refine_ls_extinction_method none
_refine_ls_goodness_of_fit_ref 1.214
_refine_ls_hydrogen_treatment constr
_refine_ls_matrix_type full
_refine_ls_number_parameters 104
_refine_ls_number_reflns 1670
_refine_ls_number_restraints 0
_refine_ls_restrained_S_all 1.214
_refine_ls_R_factor_all 0.0758
_refine_ls_R_factor_gt 0.0266
_refine_ls_shift/su_max 0.001
_refine_ls_shift/su_mean 0.000
_refine_ls_structure_factor_coef Fsqd
_refine_ls_weighting_details 'calc w=1/[\s^2^(Fo^2^)+(0.0185P)^2^+1.8045P] where P=(Fo^2^+2Fc^2^)/3'
_refine_ls_weighting_scheme calc
_refine_ls_wR_factor_gt 0.0577
_refine_ls_wR_factor_ref 0.0831
_reflns_number_gt 1053
_reflns_number_total 1670
_reflns_threshold_expression I>2\s(I)
_cod_data_source_file ic800268z-file004_2.cif
_cod_data_source_block st26
_cod_depositor_comments
;
The following automatic conversions were performed:
'_symmetry_cell_setting' value 'Cubic' changed to 'cubic' according to
'/home/saulius/struct/CIF-dictionaries/cif_core.dic' dictionary named
'cif_core.dic' version 2.4.1 from 2010-06-29.

Automatic conversion script
Id: cif_fix_enum 1527 2010-12-29 10:47:43Z saulius 
;
_cod_database_code 4305064

loop_
_symmetry_equiv_pos_as_xyz
'x, y, z'
'-x, -y, z'
'-x, y, -z'
'x, -y, -z'
'z, x, y'
'z, -x, -y'
'-z, -x, y'
'-z, x, -y'
'y, z, x'
'-y, z, -x'
'y, -z, -x'
'-y, -z, x'
'y+1/2, x+1/2, z+1/2'
'-y+1/2, -x+1/2, z+1/2'
'y+1/2, -x+1/2, -z+1/2'
'-y+1/2, x+1/2, -z+1/2'
'x+1/2, z+1/2, y+1/2'
'-x+1/2, z+1/2, -y+1/2'
'-x+1/2, -z+1/2, y+1/2'
'x+1/2, -z+1/2, -y+1/2'
'z+1/2, y+1/2, x+1/2'
'z+1/2, -y+1/2, -x+1/2'
'-z+1/2, y+1/2, -x+1/2'
'-z+1/2, -y+1/2, x+1/2'

loop_
_atom_site_label
_atom_site_type_symbol
_atom_site_fract_x
_atom_site_fract_y
_atom_site_fract_z
_atom_site_U_iso_or_equiv
_atom_site_adp_type
_atom_site_occupancy
_atom_site_symmetry_multiplicity
_atom_site_calc_flag
_atom_site_refinement_flags
_atom_site_disorder_assembly
_atom_site_disorder_group
Mn1 Mn 0.64168(3) 0.35832(3) 0.35832(3) 0.0299(2) Uani 1 3 d S . .
Mn2 Mn 0.5000 0.5000 0.35954(4) 0.02858(16) Uani 1 2 d S . .
O1 O 0.56012(14) 0.43988(14) 0.43988(14) 0.0264(9) Uani 1 3 d S . .
O2 O 0.55720(16) 0.43554(16) 0.28221(15) 0.0363(6) Uani 1 1 d . . .
N1 N 0.60075(17) 0.60075(17) 0.39925(17) 0.0377(12) Uani 1 3 d S . .
N2 N 0.6433(2) 0.6433(2) 0.3567(2) 0.0430(11) Uani 1 3 d S . .
N3 N 0.6839(2) 0.6839(2) 0.3161(2) 0.078(2) Uani 1 3 d S . .
N4 N 0.59135(19) 0.2773(2) 0.25545(19) 0.0372(8) Uani 1 1 d . . .
C1 C 0.6048(3) 0.1963(2) 0.2502(3) 0.0467(11) Uani 1 1 d . . .
H1A H 0.6483 0.1736 0.2817 0.056 Uiso 1 1 calc R . .
C2 C 0.5595(3) 0.1442(3) 0.2019(3) 0.0526(12) Uani 1 1 d . . .
H2A H 0.5713 0.0872 0.1998 0.063 Uiso 1 1 calc R . .
C3 C 0.4971(3) 0.1770(3) 0.1570(3) 0.0584(13) Uani 1 1 d . . .
H3A H 0.4640 0.1429 0.1234 0.070 Uiso 1 1 calc R . .
C4 C 0.4825(3) 0.2601(3) 0.1607(3) 0.0565(13) Uani 1 1 d . . .
H4A H 0.4393 0.2835 0.1294 0.068 Uiso 1 1 calc R . .
C5 C 0.5303(2) 0.3088(2) 0.2095(3) 0.0401(10) Uani 1 1 d . . .
C6 C 0.5192(3) 0.4002(3) 0.2136(3) 0.0462(11) Uani 1 1 d . . .
H6A H 0.5421 0.4252 0.1633 0.055 Uiso 1 1 calc R . .
H6B H 0.4599 0.4128 0.2152 0.055 Uiso 1 1 calc R . .
N5 N 0.5000 0.0000 0.0000 0.065(9) Uiso 0.33 4 d SP . .
N6 N 0.5000 0.0691(9) 0.0000 0.152(5) Uiso 0.67 2 d SP A 1
N7 N 0.5000 0.0000 0.094(2) 0.067(10) Uiso 0.17 2 d SP A 2
C7 C 0.4545(15) -0.0105(18) 0.0732(15) 0.089(8) Uiso 0.25 1 d P . 3
C8 C 0.5000 0.0000 -0.035(2) 0.081(8) Uiso 0.33 2 d SP . 3

loop_
_atom_site_aniso_label
_atom_site_aniso_U_11
_atom_site_aniso_U_22
_atom_site_aniso_U_33
_atom_site_aniso_U_23
_atom_site_aniso_U_13
_atom_site_aniso_U_12
Mn1 0.0299(2) 0.0299(2) 0.0299(2) -0.0010(3) 0.0010(3) 0.0010(3)
Mn2 0.0317(5) 0.0281(4) 0.0260(3) 0.000 0.000 0.0040(3)
O1 0.0264(9) 0.0264(9) 0.0264(9) 0.0018(9) -0.0018(9) -0.0018(9)
O2 0.0405(16) 0.0391(16) 0.0294(13) -0.0040(13) -0.0031(14) 0.0084(11)
N1 0.0377(12) 0.0377(12) 0.0377(12) 0.0052(13) 0.0052(13) -0.0052(13)
N2 0.0430(11) 0.0430(11) 0.0430(11) 0.0022(18) 0.0022(18) -0.0022(18)
N3 0.078(2) 0.078(2) 0.078(2) 0.0236(19) 0.0236(19) -0.0236(19)
N4 0.0370(18) 0.0410(19) 0.0337(18) -0.0031(15) 0.0012(14) 0.0008(14)
C1 0.060(3) 0.034(2) 0.046(3) 0.0016(19) -0.009(2) 0.002(2)
C2 0.064(3) 0.039(2) 0.054(3) -0.005(2) 0.000(2) -0.009(2)
C3 0.044(2) 0.064(3) 0.067(3) -0.017(2) -0.009(3) -0.014(2)
C4 0.041(3) 0.067(4) 0.062(3) -0.019(3) -0.015(2) 0.010(2)
C5 0.038(2) 0.046(3) 0.036(2) -0.0079(19) -0.0041(19) 0.0068(19)
C6 0.050(3) 0.051(3) 0.037(2) -0.007(2) -0.006(2) 0.014(2)

loop_
_atom_type_symbol
_atom_type_description
_atom_type_scat_dispersion_real
_atom_type_scat_dispersion_imag
_atom_type_scat_source
C C 0.0033 0.0016 'International Tables Vol C Tables 4.2.6.8 and 6.1.1.4'
H H 0.0000 0.0000 'International Tables Vol C Tables 4.2.6.8 and 6.1.1.4'
N N 0.0061 0.0033 'International Tables Vol C Tables 4.2.6.8 and 6.1.1.4'
O O 0.0106 0.0060 'International Tables Vol C Tables 4.2.6.8 and 6.1.1.4'
Mn Mn 0.3368 0.7283 'International Tables Vol C Tables 4.2.6.8 and 6.1.1.4'

loop_
_geom_angle_atom_site_label_1
_geom_angle_atom_site_label_2
_geom_angle_atom_site_label_3
_geom_angle
_geom_angle_site_symmetry_1
_geom_angle_site_symmetry_3
_geom_angle_publ_flag
O2 Mn1 O2 107.83(7) 7_665 . ?
O2 Mn1 O2 107.83(7) 7_665 10_656 ?
O2 Mn1 O2 107.83(7) . 10_656 ?
O2 Mn1 N4 72.43(10) 7_665 7_665 ?
O2 Mn1 N4 85.94(10) . 7_665 ?
O2 Mn1 N4 164.94(11) 10_656 7_665 ?
O2 Mn1 N4 164.94(11) 7_665 . ?
O2 Mn1 N4 72.43(10) . . ?
O2 Mn1 N4 85.94(10) 10_656 . ?
N4 Mn1 N4 92.68(11) 7_665 . ?
O2 Mn1 N4 85.94(10) 7_665 10_656 ?
O2 Mn1 N4 164.94(11) . 10_656 ?
O2 Mn1 N4 72.43(10) 10_656 10_656 ?
N4 Mn1 N4 92.68(11) 7_665 10_656 ?
N4 Mn1 N4 92.68(11) . 10_656 ?
O2 Mn1 O1 68.93(7) 7_665 . ?
O2 Mn1 O1 68.93(7) . . ?
O2 Mn1 O1 68.93(7) 10_656 . ?
N4 Mn1 O1 123.35(8) 7_665 . ?
N4 Mn1 O1 123.35(8) . . ?
N4 Mn1 O1 123.35(8) 10_656 . ?
O2 Mn2 O2 96.19(15) . 2_665 ?
O2 Mn2 O1 85.34(12) . . ?
O2 Mn2 O1 177.09(10) 2_665 . ?
O2 Mn2 O1 177.09(10) . 2_665 ?
O2 Mn2 O1 85.34(12) 2_665 2_665 ?
O1 Mn2 O1 93.2(2) . 2_665 ?
O2 Mn2 N1 102.83(10) . . ?
O2 Mn2 N1 97.85(11) 2_665 . ?
O1 Mn2 N1 79.37(7) . . ?
O1 Mn2 N1 79.37(7) 2_665 . ?
O2 Mn2 N1 97.85(11) . 2_665 ?
O2 Mn2 N1 102.83(10) 2_665 2_665 ?
O1 Mn2 N1 79.37(7) . 2_665 ?
O1 Mn2 N1 79.37(7) 2_665 2_665 ?
N1 Mn2 N1 148.85(19) . 2_665 ?
O2 Mn2 Mn2 97.06(8) . 7_665 ?
O2 Mn2 Mn2 145.24(8) 2_665 7_665 ?
O1 Mn2 Mn2 31.89(4) . 7_665 ?
O1 Mn2 Mn2 82.98(10) 2_665 7_665 ?
N1 Mn2 Mn2 47.82(7) . 7_665 ?
N1 Mn2 Mn2 106.97(8) 2_665 7_665 ?
O2 Mn2 Mn2 149.98(8) . 11_566 ?
O2 Mn2 Mn2 94.51(8) 2_665 11_566 ?
O1 Mn2 Mn2 82.98(10) . 11_566 ?
O1 Mn2 Mn2 31.89(4) 2_665 11_566 ?
N1 Mn2 Mn2 47.82(7) . 11_566 ?
N1 Mn2 Mn2 106.97(8) 2_665 11_566 ?
Mn2 Mn2 Mn2 60.0 7_665 11_566 ?
O2 Mn2 Mn2 94.51(8) . 9 ?
O2 Mn2 Mn2 149.98(8) 2_665 9 ?
O1 Mn2 Mn2 31.89(4) . 9 ?
O1 Mn2 Mn2 82.98(10) 2_665 9 ?
N1 Mn2 Mn2 106.97(8) . 9 ?
N1 Mn2 Mn2 47.82(7) 2_665 9 ?
Mn2 Mn2 Mn2 60.0 7_665 9 ?
Mn2 Mn2 Mn2 90.0 11_566 9 ?
O2 Mn2 Mn2 145.24(8) . 5 ?
O2 Mn2 Mn2 97.06(8) 2_665 5 ?
O1 Mn2 Mn2 82.98(10) . 5 ?
O1 Mn2 Mn2 31.89(4) 2_665 5 ?
N1 Mn2 Mn2 106.97(8) . 5 ?
N1 Mn2 Mn2 47.82(7) 2_665 5 ?
Mn2 Mn2 Mn2 90.0 7_665 5 ?
Mn2 Mn2 Mn2 60.0 11_566 5 ?
Mn2 Mn2 Mn2 60.0 9 5 ?
Mn2 O1 Mn2 116.22(7) 7_665 . ?
Mn2 O1 Mn2 116.22(7) 7_665 9 ?
Mn2 O1 Mn2 116.22(7) . 9 ?
Mn2 O1 Mn1 101.35(11) 7_665 . ?
Mn2 O1 Mn1 101.35(11) . . ?
Mn2 O1 Mn1 101.35(11) 9 . ?
C6 O2 Mn2 122.9(2) . . ?
C6 O2 Mn1 118.8(2) . . ?
Mn2 O2 Mn1 104.27(11) . . ?
N2 N1 Mn2 129.16(9) . . ?
N2 N1 Mn2 129.16(9) . 7_665 ?
Mn2 N1 Mn2 84.36(14) . 7_665 ?
N2 N1 Mn2 129.16(9) . 11_566 ?
Mn2 N1 Mn2 84.36(14) . 11_566 ?
Mn2 N1 Mn2 84.36(14) 7_665 11_566 ?
N3 N2 N1 180.0(8) . . ?
C1 N4 C5 117.5(3) . . ?
C1 N4 Mn1 123.8(3) . . ?
C5 N4 Mn1 116.9(3) . . ?
N4 C1 C2 123.9(4) . . ?
N4 C1 H1A 118.1 . . ?
C2 C1 H1A 118.1 . . ?
C3 C2 C1 117.8(4) . . ?
C3 C2 H2A 121.1 . . ?
C1 C2 H2A 121.1 . . ?
C2 C3 C4 119.5(4) . . ?
C2 C3 H3A 120.3 . . ?
C4 C3 H3A 120.3 . . ?
C5 C4 C3 119.9(4) . . ?
C5 C4 H4A 120.1 . . ?
C3 C4 H4A 120.1 . . ?
N4 C5 C4 121.5(4) . . ?
N4 C5 C6 116.3(4) . . ?
C4 C5 C6 122.2(4) . . ?
O2 C6 C5 113.0(3) . . ?
O2 C6 H6A 109.0 . . ?
C5 C6 H6A 109.0 . . ?
O2 C6 H6B 109.0 . . ?
C5 C6 H6B 109.0 . . ?
H6A C6 H6B 107.8 . . ?
C8 N5 C8 180.0 . 3_655 ?
C8 N5 N6 90.0 . 2_655 ?
C8 N5 N6 90.0 3_655 2_655 ?
C8 N5 N6 90.0 . . ?
C8 N5 N6 90.0 3_655 . ?
N6 N5 N6 180.0 2_655 . ?
C8 N5 C7 32.6(11) . 3_655 ?
C8 N5 C7 147.4(11) 3_655 3_655 ?
N6 N5 C7 83.0(12) 2_655 3_655 ?
N6 N5 C7 97.0(12) . 3_655 ?
C8 N5 C7 32.6(11) . 4 ?
C8 N5 C7 147.4(11) 3_655 4 ?
N6 N5 C7 97.0(12) 2_655 4 ?
N6 N5 C7 83.0(12) . 4 ?
C7 N5 C7 65(2) 3_655 4 ?
C8 N5 C7 147.4(11) . 2_655 ?
C8 N5 C7 32.6(11) 3_655 2_655 ?
N6 N5 C7 97.0(12) 2_655 2_655 ?
N6 N5 C7 83.0(12) . 2_655 ?
C7 N5 C7 117(2) 3_655 2_655 ?
C7 N5 C7 166(2) 4 2_655 ?
C8 N5 C7 147.4(11) . . ?
C8 N5 C7 32.6(11) 3_655 . ?
N6 N5 C7 83.0(12) 2_655 . ?
N6 N5 C7 97.0(12) . . ?
C7 N5 C7 166(2) 3_655 . ?
C7 N5 C7 117(2) 4 . ?
C7 N5 C7 65(2) 2_655 . ?
C8 N5 N7 0.000(1) . 3_655 ?
C8 N5 N7 180.0 3_655 3_655 ?
N6 N5 N7 90.0 2_655 3_655 ?
N6 N5 N7 90.0 . 3_655 ?
C7 N5 N7 32.6(11) 3_655 3_655 ?
C7 N5 N7 32.6(11) 4 3_655 ?
C7 N5 N7 147.4(11) 2_655 3_655 ?
C7 N5 N7 147.4(11) . 3_655 ?
C8 N5 N7 180.000(1) . . ?
C8 N5 N7 0.0 3_655 . ?
N6 N5 N7 90.0 2_655 . ?
N6 N5 N7 90.0 . . ?
C7 N5 N7 147.4(11) 3_655 . ?
C7 N5 N7 147.4(11) 4 . ?
C7 N5 N7 32.6(11) 2_655 . ?
C7 N5 N7 32.6(11) . . ?
N7 N5 N7 180.0 3_655 . ?
C8 C7 N5 17.9(18) 3_655 . ?
C8 C7 C7 40(3) 3_655 2_655 ?
N5 C7 C7 57.4(11) . 2_655 ?
C8 C7 C8 27(2) 3_655 . ?
N5 C7 C8 9.1(6) . . ?
C7 C7 C8 66.6(7) 2_655 . ?
N5 C8 C7 130(3) . 3_655 ?
N5 C8 C7 130(3) . 4 ?
C7 C8 C7 101(5) 3_655 4 ?
N5 C8 C8 0.0 . 3_655 ?
C7 C8 C8 130(3) 3_655 3_655 ?
C7 C8 C8 130(3) 4 3_655 ?
N5 C8 C7 23.4(7) . . ?
C7 C8 C7 149(3) 3_655 . ?
C7 C8 C7 108(3) 4 . ?
C8 C8 C7 23.4(7) 3_655 . ?
N5 C8 C7 23.4(7) . 2_655 ?
C7 C8 C7 108(3) 3_655 2_655 ?
C7 C8 C7 149(3) 4 2_655 ?
C8 C8 C7 23.4(7) 3_655 2_655 ?
C7 C8 C7 46.9(15) . 2_655 ?

loop_
_geom_bond_atom_site_label_1
_geom_bond_atom_site_label_2
_geom_bond_distance
_geom_bond_site_symmetry_2
_geom_bond_publ_flag
Mn1 O2 2.242(2) 7_665 ?
Mn1 O2 2.242(2) . ?
Mn1 O2 2.242(2) 10_656 ?
Mn1 N4 2.288(3) 7_665 ?
Mn1 N4 2.288(3) . ?
Mn1 N4 2.288(3) 10_656 ?
Mn1 O1 2.304(4) . ?
Mn2 O2 1.889(2) . ?
Mn2 O2 1.889(2) 2_665 ?
Mn2 O1 1.9078(9) . ?
Mn2 O1 1.9078(9) 2_665 ?
Mn2 N1 2.412(3) . ?
Mn2 N1 2.412(3) 2_665 ?
Mn2 Mn2 3.2398(10) 7_665 ?
Mn2 Mn2 3.2398(10) 11_566 ?
Mn2 Mn2 3.2398(10) 9 ?
Mn2 Mn2 3.2398(10) 5 ?
O1 Mn2 1.9078(9) 7_665 ?
O1 Mn2 1.9078(9) 9 ?
O2 C6 1.403(5) . ?
N1 N2 1.203(7) . ?
N1 Mn2 2.412(3) 7_665 ?
N1 Mn2 2.412(3) 11_566 ?
N2 N3 1.147(8) . ?
N4 C1 1.342(5) . ?
N4 C5 1.348(4) . ?
C1 C2 1.374(5) . ?
C1 H1A 0.9500 . ?
C2 C3 1.363(6) . ?
C2 H2A 0.9500 . ?
C3 C4 1.376(6) . ?
C3 H3A 0.9500 . ?
C4 C5 1.368(5) . ?
C4 H4A 0.9500 . ?
C5 C6 1.503(5) . ?
C6 H6A 0.9900 . ?
C6 H6B 0.9900 . ?
N5 C8 0.56(4) . ?
N5 C8 0.56(4) 3_655 ?
N5 N6 1.126(15) 2_655 ?
N5 N6 1.126(15) . ?
N5 C7 1.42(2) 3_655 ?
N5 C7 1.42(2) 4 ?
N5 C7 1.42(2) 2_655 ?
N5 C7 1.42(2) . ?
N5 N7 1.54(4) 3_655 ?
N5 N7 1.54(4) . ?
C7 C8 0.99(3) 3_655 ?
C7 C7 1.52(5) 2_655 ?
C7 C8 1.92(4) . ?
C8 C7 0.99(3) 3_655 ?
C8 C7 0.99(3) 4 ?
C8 C8 1.13(7) 3_655 ?
C8 C7 1.92(4) 2_655 ?
